data_4301896
loop_
_publ_author_name
'Gloria Agust\'i'
'M. Carmen Mu\~noz'
'Ana B. Gaspar'
'Jos\'e A. Real'

_publ_section_title
;
Spin-Crossover Behavior in Cyanide-Bridged Iron(II)-Copper(I) Bimetallic
1-3D Metal-Organic Frameworks
;
_journal_name_full 'Inorganic Chemistry'
_journal_page_first 3371
_journal_page_last 3381
_journal_paper_doi 10.1021/ic8010458
_journal_volume 48
_journal_year 2009
_chemical_formula_sum 'C24 H16 Cl4 Cu2 Fe N8'
_chemical_formula_weight 741.18
_chemical_name_systematic
;
 ?
;
_space_group_IT_number 14
_symmetry_cell_setting monoclinic
_symmetry_space_group_name_Hall '-P 2ybc'
_symmetry_space_group_name_H-M 'P 1 21/c 1'
_atom_sites_solution_hydrogens geom
_atom_sites_solution_primary direct
_atom_sites_solution_secondary difmap
_audit_creation_method SHELXL-97
_cell_angle_alpha 90.00
_cell_angle_beta 125.9400(10)
_cell_angle_gamma 90.00
_cell_formula_units_Z 4
_cell_length_a 17.7190(4)
_cell_length_b 8.9740(2)
_cell_length_c 23.9950(5)
_cell_measurement_temperature 293(2)
_cell_volume 3089.11(12)
_computing_cell_refinement 'HKL DENZO'
_computing_data_collection COLLECT
_computing_data_reduction 'HKL DENZO and SCALEPACK'
_computing_structure_refinement 'SHELXL-97 (Sheldrick, 1997)'
_computing_structure_solution SHELXS-97
_diffrn_ambient_temperature 293(2)
_diffrn_measured_fraction_theta_full 0.988
_diffrn_measured_fraction_theta_max 0.988
_diffrn_radiation_monochromator graphite
_diffrn_radiation_source 'fine-focus sealed tube'
_diffrn_radiation_type MoK\a
_diffrn_radiation_wavelength 0.71073
_diffrn_reflns_av_R_equivalents 0.0758
_diffrn_reflns_av_sigmaI/netI 0.0923
_diffrn_reflns_limit_h_max 23
_diffrn_reflns_limit_h_min -22
_diffrn_reflns_limit_k_max 11
_diffrn_reflns_limit_k_min -11
_diffrn_reflns_limit_l_max 31
_diffrn_reflns_limit_l_min -31
_diffrn_reflns_number 13159
_diffrn_reflns_theta_full 27.51
_diffrn_reflns_theta_max 27.51
_diffrn_reflns_theta_min 1.42
_exptl_absorpt_coefficient_mu 2.202
_exptl_crystal_colour red
_exptl_crystal_density_diffrn 1.594
_exptl_crystal_density_method 'not measured'
_exptl_crystal_description prismatic
_exptl_crystal_F_000 1472
_exptl_crystal_size_max 0.04
_exptl_crystal_size_mid 0.04
_exptl_crystal_size_min 0.03
_refine_diff_density_max 1.207
_refine_diff_density_min -0.658
_refine_diff_density_rms 0.112
_refine_ls_extinction_method none
_refine_ls_goodness_of_fit_ref 0.844
_refine_ls_hydrogen_treatment mixed
_refine_ls_matrix_type full
_refine_ls_number_parameters 356
_refine_ls_number_reflns 7020
_refine_ls_number_restraints 0
_refine_ls_restrained_S_all 0.844
_refine_ls_R_factor_all 0.1441
_refine_ls_R_factor_gt 0.0746
_refine_ls_shift/su_max 0.002
_refine_ls_shift/su_mean 0.000
_refine_ls_structure_factor_coef Fsqd
_refine_ls_weighting_details 'calc w=1/[\s^2^(Fo^2^)+(0.1551P)^2^+15.6167P] where P=(Fo^2^+2Fc^2^)/3'
_refine_ls_weighting_scheme calc
_refine_ls_wR_factor_gt 0.2079
_refine_ls_wR_factor_ref 0.2631
_reflns_number_gt 3749
_reflns_number_total 7020
_reflns_threshold_expression >2sigma(I)
_cod_data_source_file ic8010458_si_001_5.cif
_cod_data_source_block Compound2-293K
_cod_original_sg_symbol_H-M 'P 21/c'
_cod_database_code 4301896

loop_
_symmetry_equiv_pos_as_xyz
'x, y, z'
'-x, y+1/2, -z+1/2'
'-x, -y, -z'
'x, -y-1/2, z-1/2'

loop_
_atom_site_label
_atom_site_type_symbol
_atom_site_fract_x
_atom_site_fract_y
_atom_site_fract_z
_atom_site_U_iso_or_equiv
_atom_site_adp_type
_atom_site_occupancy
_atom_site_symmetry_multiplicity
_atom_site_calc_flag
_atom_site_refinement_flags
_atom_site_disorder_assembly
_atom_site_disorder_group
Fe1 Fe 0.5000 0.5000 0.5000 0.0374(3) Uani 1 2 d S . .
Fe2 Fe 0.0000 0.5000 0.0000 0.0371(3) Uani 1 2 d S . .
Cu1 Cu 0.20472(6) 0.38906(11) 0.26028(4) 0.0509(3) Uani 1 1 d . . .
Cu2 Cu 0.29878(7) 0.75200(12) 0.56138(6) 0.0580(3) Uani 1 1 d . . .
Cl1 Cl 0.6934(5) -0.0140(5) 0.6652(3) 0.213(3) Uani 1 1 d . . .
Cl2 Cl -0.1236(3) -0.0353(4) -0.1591(2) 0.1320(15) Uani 1 1 d . . .
Cl3 Cl -0.1642(2) 0.2027(6) 0.1419(2) 0.1451(17) Uani 1 1 d . . .
Cl4 Cl 0.6543(3) 0.7663(8) 0.8162(2) 0.195(3) Uani 1 1 d . . .
N1 N 0.5031(5) 0.2772(7) 0.5407(3) 0.0541(17) Uani 1 1 d . . .
N2 N 0.3841(4) 0.4371(8) 0.4022(3) 0.0484(15) Uani 1 1 d . . .
N3 N 0.4104(5) 0.5784(8) 0.5239(3) 0.0581(18) Uani 1 1 d . . .
N4 N 0.0289(5) 0.2771(8) -0.0227(3) 0.0544(17) Uani 1 1 d . . .
N5 N 0.0921(4) 0.4549(7) 0.1073(3) 0.0472(15) Uani 1 1 d . . .
N6 N 0.1153(4) 0.9093(8) 0.5052(3) 0.0545(17) Uani 1 1 d . . .
N7 N 0.1033(6) 0.2923(10) 0.2694(4) 0.070(2) Uani 1 1 d . . .
N8 N 0.3868(5) 0.7874(10) 0.6689(4) 0.069(2) Uani 1 1 d . . .
C1 C 0.4241(8) 0.2073(13) 0.5174(5) 0.080(3) Uani 1 1 d . . .
H1 H 0.3684 0.2560 0.4856 0.120(12) Uiso 1 1 calc R . .
C2 C 0.4202(12) 0.0661(19) 0.5379(7) 0.135(6) Uani 1 1 d . . .
H2 H 0.3638 0.0220 0.5232 0.120(12) Uiso 1 1 calc R . .
C3 C 0.5056(13) -0.0081(15) 0.5822(8) 0.124(6) Uani 1 1 d . . .
H3 H 0.5068 -0.1071 0.5942 0.120(12) Uiso 1 1 calc R . .
C4 C 0.5854(10) 0.0654(12) 0.6069(6) 0.101(4) Uani 1 1 d . . .
C5 C 0.5832(8) 0.2075(10) 0.5843(5) 0.072(3) Uani 1 1 d . . .
H5 H 0.6389 0.2554 0.6000 0.120(12) Uiso 1 1 calc R . .
C6 C 0.3173(5) 0.4148(9) 0.3478(4) 0.0482(18) Uani 1 1 d . . .
C7 C 0.3655(5) 0.6390(10) 0.5382(4) 0.0513(19) Uani 1 1 d . . .
C8 C 0.1134(7) 0.2182(12) 0.0130(5) 0.073(3) Uani 1 1 d . . .
H8 H 0.1630 0.2727 0.0489 0.120(12) Uiso 1 1 calc R . .
C9 C 0.1295(9) 0.0808(15) -0.0012(6) 0.104(4) Uani 1 1 d . . .
H9 H 0.1898 0.0426 0.0254 0.120(12) Uiso 1 1 calc R . .
C10 C 0.0578(12) -0.0045(13) -0.0549(6) 0.109(5) Uani 1 1 d . . .
H10 H 0.0683 -0.0981 -0.0658 0.120(12) Uiso 1 1 calc R . .
C11 C -0.0288(9) 0.0581(11) -0.0904(5) 0.079(3) Uani 1 1 d . . .
C12 C -0.0414(7) 0.1965(10) -0.0739(4) 0.060(2) Uani 1 1 d . . .
H12 H -0.1012 0.2365 -0.0993 0.120(12) Uiso 1 1 calc R . .
C13 C 0.1381(5) 0.4309(9) 0.1649(4) 0.0477(18) Uani 1 1 d . . .
C14 C 0.1850(6) 0.8529(10) 0.5251(4) 0.055(2) Uani 1 1 d . . .
C15 C 0.1236(9) 0.2462(13) 0.3293(5) 0.083(3) Uani 1 1 d . . .
H15 H 0.1853 0.2513 0.3677 0.120(12) Uiso 1 1 calc R . .
C16 C 0.0575(12) 0.1906(15) 0.3376(8) 0.108(5) Uani 1 1 d . . .
H16 H 0.0730 0.1626 0.3804 0.120(12) Uiso 1 1 calc R . .
C17 C -0.0334(12) 0.1793(15) 0.2779(9) 0.109(5) Uani 1 1 d . . .
H17 H -0.0804 0.1422 0.2803 0.120(12) Uiso 1 1 calc R . .
C18 C -0.0528(8) 0.2212(13) 0.2179(6) 0.083(3) Uani 1 1 d . . .
C19 C 0.0149(7) 0.2789(11) 0.2138(5) 0.067(2) Uani 1 1 d . . .
H19 H -0.0007 0.3099 0.1713 0.120(12) Uiso 1 1 calc R . .
C20 C 0.3541(9) 0.8490(17) 0.7008(6) 0.104(4) Uani 1 1 d . . .
H20 H 0.2905 0.8690 0.6752 0.120(12) Uiso 1 1 calc R . .
C21 C 0.4080(10) 0.8852(18) 0.7692(7) 0.115(5) Uani 1 1 d . . .
H21 H 0.3819 0.9282 0.7895 0.120(12) Uiso 1 1 calc R . .
C22 C 0.4999(12) 0.8567(18) 0.8064(6) 0.118(5) Uani 1 1 d . . .
H22 H 0.5376 0.8745 0.8535 0.120(12) Uiso 1 1 calc R . .
C23 C 0.5383(8) 0.8011(17) 0.7744(6) 0.101(4) Uani 1 1 d . . .
C24 C 0.4777(7) 0.7627(12) 0.7060(5) 0.076(3) Uani 1 1 d . . .
H24 H 0.5019 0.7170 0.6849 0.120(12) Uiso 1 1 calc R . .

loop_
_atom_site_aniso_label
_atom_site_aniso_U_11
_atom_site_aniso_U_22
_atom_site_aniso_U_33
_atom_site_aniso_U_23
_atom_site_aniso_U_13
_atom_site_aniso_U_12
Fe1 0.0322(6) 0.0471(8) 0.0300(6) -0.0020(6) 0.0167(5) 0.0055(6)
Fe2 0.0323(7) 0.0441(8) 0.0310(6) -0.0011(6) 0.0163(5) -0.0064(6)
Cu1 0.0463(5) 0.0636(6) 0.0334(4) -0.0008(4) 0.0181(4) -0.0044(5)
Cu2 0.0432(5) 0.0704(7) 0.0637(7) -0.0039(5) 0.0332(5) 0.0106(5)
Cl1 0.221(6) 0.101(3) 0.168(5) 0.051(3) 0.031(4) 0.047(3)
Cl2 0.167(4) 0.083(2) 0.116(3) -0.048(2) 0.066(3) -0.038(2)
Cl3 0.0693(19) 0.207(5) 0.152(4) -0.024(3) 0.061(2) -0.050(2)
Cl4 0.073(2) 0.326(8) 0.099(3) -0.042(4) 0.002(2) 0.027(3)
N1 0.060(4) 0.054(4) 0.045(3) -0.003(3) 0.028(3) -0.002(3)
N2 0.040(3) 0.058(4) 0.041(3) -0.002(3) 0.021(3) 0.000(3)
N3 0.049(4) 0.073(5) 0.052(4) -0.002(3) 0.029(3) 0.011(4)
N4 0.051(4) 0.060(4) 0.047(4) 0.001(3) 0.026(3) 0.005(3)
N5 0.041(3) 0.057(4) 0.037(3) 0.007(3) 0.020(3) -0.002(3)
N6 0.040(3) 0.070(5) 0.046(3) -0.001(3) 0.021(3) 0.008(3)
N7 0.081(5) 0.091(6) 0.050(4) -0.007(4) 0.046(4) -0.022(5)
N8 0.054(4) 0.105(6) 0.049(4) -0.013(4) 0.030(3) 0.018(4)
C1 0.074(7) 0.091(7) 0.062(6) 0.006(5) 0.033(5) -0.020(6)
C2 0.137(13) 0.142(13) 0.093(9) 0.013(10) 0.049(10) -0.068(11)
C3 0.163(15) 0.071(8) 0.108(11) 0.009(8) 0.063(11) -0.038(9)
C4 0.121(10) 0.058(6) 0.075(7) 0.020(6) 0.030(7) 0.001(7)
C5 0.086(7) 0.051(5) 0.059(5) 0.007(4) 0.032(5) 0.014(5)
C6 0.044(4) 0.062(5) 0.038(4) 0.005(4) 0.023(3) -0.001(4)
C7 0.036(4) 0.069(5) 0.045(4) -0.001(4) 0.021(3) 0.011(4)
C8 0.060(6) 0.084(7) 0.060(6) 0.005(5) 0.027(5) 0.010(5)
C9 0.102(9) 0.106(9) 0.073(7) 0.012(7) 0.034(7) 0.056(8)
C10 0.172(14) 0.068(7) 0.075(7) 0.008(6) 0.066(9) 0.044(8)
C11 0.124(9) 0.052(5) 0.063(6) -0.007(5) 0.056(6) -0.008(6)
C12 0.072(6) 0.053(5) 0.051(5) -0.006(4) 0.033(4) -0.004(4)
C13 0.037(4) 0.055(5) 0.044(4) -0.004(4) 0.020(3) -0.006(3)
C14 0.050(4) 0.066(5) 0.053(4) -0.007(4) 0.033(4) 0.003(4)
C15 0.097(8) 0.107(9) 0.057(6) -0.012(6) 0.052(6) -0.012(7)
C16 0.170(14) 0.106(9) 0.106(10) -0.010(8) 0.112(11) -0.030(10)
C17 0.156(13) 0.101(9) 0.150(13) -0.039(9) 0.133(12) -0.053(10)
C18 0.085(7) 0.089(7) 0.101(8) -0.016(6) 0.070(7) -0.036(6)
C19 0.063(5) 0.084(7) 0.068(6) -0.009(5) 0.046(5) -0.019(5)
C20 0.090(8) 0.164(12) 0.072(7) -0.011(8) 0.054(6) 0.044(8)
C21 0.107(10) 0.163(14) 0.090(9) -0.015(9) 0.065(8) 0.032(10)
C22 0.142(13) 0.149(13) 0.048(6) -0.018(7) 0.046(7) 0.013(11)
C23 0.069(7) 0.137(11) 0.060(6) -0.007(7) 0.017(5) 0.014(7)
C24 0.057(5) 0.100(8) 0.071(6) -0.013(6) 0.038(5) 0.008(5)

loop_
_atom_type_symbol
_atom_type_description
_atom_type_scat_dispersion_real
_atom_type_scat_dispersion_imag
_atom_type_scat_source
C C 0.0033 0.0016 'International Tables Vol C Tables 4.2.6.8 and 6.1.1.4'
H H 0.0000 0.0000 'International Tables Vol C Tables 4.2.6.8 and 6.1.1.4'
N N 0.0061 0.0033 'International Tables Vol C Tables 4.2.6.8 and 6.1.1.4'
Cl Cl 0.1484 0.1585 'International Tables Vol C Tables 4.2.6.8 and 6.1.1.4'
Cu Cu 0.3201 1.2651 'International Tables Vol C Tables 4.2.6.8 and 6.1.1.4'
Fe Fe 0.3463 0.8444 'International Tables Vol C Tables 4.2.6.8 and 6.1.1.4'

loop_
_geom_angle_atom_site_label_1
_geom_angle_atom_site_label_2
_geom_angle_atom_site_label_3
_geom_angle
_geom_angle_site_symmetry_1
_geom_angle_site_symmetry_3
_geom_angle_publ_flag
N1 Fe1 N1 180.0(4) . 3_666 ?
N2 Fe1 N1 89.7(3) 3_666 . ?
N2 Fe1 N1 90.3(3) . . ?
N2 Fe1 N1 89.7(3) . 3_666 ?
N2 Fe1 N1 90.3(3) 3_666 3_666 ?
N3 Fe1 N1 90.5(3) . . ?
N3 Fe1 N1 89.5(3) 3_666 . ?
N3 Fe1 N1 89.5(3) . 3_666 ?
N3 Fe1 N1 90.5(3) 3_666 3_666 ?
N3 Fe1 N2 90.3(3) . 3_666 ?
N3 Fe1 N2 89.7(3) 3_666 3_666 ?
N3 Fe1 N2 89.7(3) . . ?
N3 Fe1 N2 90.3(3) 3_666 . ?
N2 Fe1 N2 180.000(1) 3_666 . ?
N3 Fe1 N3 180.0(3) . 3_666 ?
N5 Fe2 N4 89.9(3) . 3_565 ?
N5 Fe2 N4 90.1(3) 3_565 3_565 ?
N6 Fe2 N4 90.4(3) 2_545 3_565 ?
N6 Fe2 N4 89.6(3) 4_575 3_565 ?
N5 Fe2 N4 90.1(3) . . ?
N5 Fe2 N4 89.9(3) 3_565 . ?
N6 Fe2 N4 89.6(3) 2_545 . ?
N6 Fe2 N4 90.4(3) 4_575 . ?
N4 Fe2 N4 180.0(4) 3_565 . ?
N5 Fe2 N5 180.0(4) . 3_565 ?
N5 Fe2 N6 91.5(2) . 2_545 ?
N5 Fe2 N6 88.5(2) 3_565 2_545 ?
N5 Fe2 N6 88.5(2) . 4_575 ?
N5 Fe2 N6 91.5(2) 3_565 4_575 ?
N6 Fe2 N6 180.0(4) 2_545 4_575 ?
C6 Cu1 N7 110.1(3) . . ?
C13 Cu1 N7 103.9(3) . . ?
C6 Cu1 C13 145.6(3) . . ?
C7 Cu2 N8 107.5(3) . . ?
C14 Cu2 N8 108.3(3) . . ?
C7 Cu2 C14 144.1(3) . . ?
C1 N1 C5 119.1(8) . . ?
C1 N1 Fe1 119.8(6) . . ?
C5 N1 Fe1 120.8(6) . . ?
C6 N2 Fe1 174.0(7) . . ?
C7 N3 Fe1 171.7(7) . . ?
C8 N4 C12 118.0(8) . . ?
C8 N4 Fe2 122.7(6) . . ?
C12 N4 Fe2 119.4(6) . . ?
C13 N5 Fe2 176.9(6) . . ?
C14 N6 Fe2 162.2(7) . 2 ?
C19 N7 C15 117.8(9) . . ?
C19 N7 Cu1 120.1(6) . . ?
C15 N7 Cu1 122.1(8) . . ?
C24 N8 C20 117.0(9) . . ?
C24 N8 Cu2 122.1(6) . . ?
C20 N8 Cu2 120.6(7) . . ?
N1 C1 C2 123.3(12) . . ?
N1 C1 H1 118.3 . . ?
C2 C1 H1 118.3 . . ?
C1 C2 C3 116.7(13) . . ?
C1 C2 H2 121.7 . . ?
C3 C2 H2 121.7 . . ?
C4 C3 C2 119.3(12) . . ?
C4 C3 H3 120.4 . . ?
C2 C3 H3 120.4 . . ?
C3 C4 C5 120.1(12) . . ?
C3 C4 Cl1 122.3(10) . . ?
C5 C4 Cl1 117.6(11) . . ?
N1 C5 C4 121.2(11) . . ?
N1 C5 H5 119.4 . . ?
C4 C5 H5 119.4 . . ?
N2 C6 Cu1 176.1(8) . . ?
N3 C7 Cu2 174.8(8) . . ?
N4 C8 C9 121.8(10) . . ?
N4 C8 H8 119.1 . . ?
C9 C8 H8 119.1 . . ?
C8 C9 C10 121.4(11) . . ?
C8 C9 H9 119.3 . . ?
C10 C9 H9 119.3 . . ?
C11 C10 C9 115.6(10) . . ?
C11 C10 H10 122.2 . . ?
C9 C10 H10 122.2 . . ?
C12 C11 C10 120.7(10) . . ?
C12 C11 Cl2 119.1(10) . . ?
C10 C11 Cl2 120.1(9) . . ?
N4 C12 C11 122.5(10) . . ?
N4 C12 H12 118.7 . . ?
C11 C12 H12 118.7 . . ?
N5 C13 Cu1 174.9(7) . . ?
N6 C14 Cu2 176.3(8) . . ?
N7 C15 C16 123.4(12) . . ?
N7 C15 H15 118.3 . . ?
C16 C15 H15 118.3 . . ?
C15 C16 C17 116.2(11) . . ?
C15 C16 H16 121.9 . . ?
C17 C16 H16 121.9 . . ?
C18 C17 C16 120.1(11) . . ?
C18 C17 H17 119.9 . . ?
C16 C17 H17 119.9 . . ?
C17 C18 C19 120.6(12) . . ?
C17 C18 Cl3 121.6(10) . . ?
C19 C18 Cl3 117.9(9) . . ?
N7 C19 C18 121.9(10) . . ?
N7 C19 H19 119.1 . . ?
C18 C19 H19 119.1 . . ?
N8 C20 C21 124.0(11) . . ?
N8 C20 H20 118.0 . . ?
C21 C20 H20 118.0 . . ?
C20 C21 C22 118.1(12) . . ?
C20 C21 H21 120.9 . . ?
C22 C21 H21 120.9 . . ?
C23 C22 C21 120.0(11) . . ?
C23 C22 H22 120.0 . . ?
C21 C22 H22 120.0 . . ?
C24 C23 C22 117.3(11) . . ?
C24 C23 Cl4 118.7(10) . . ?
C22 C23 Cl4 123.8(10) . . ?
N8 C24 C23 123.3(10) . . ?
N8 C24 H24 118.3 . . ?
C23 C24 H24 118.3 . . ?

loop_
_geom_bond_atom_site_label_1
_geom_bond_atom_site_label_2
_geom_bond_distance
_geom_bond_site_symmetry_2
_geom_bond_publ_flag
Fe1 N1 2.211(7) . ?
Fe1 N1 2.211(7) 3_666 ?
Fe1 N2 2.095(6) 3_666 ?
Fe1 N2 2.095(6) . ?
Fe1 N3 2.101(7) . ?
Fe1 N3 2.101(7) 3_666 ?
Fe2 N4 2.211(7) 3_565 ?
Fe2 N4 2.211(7) . ?
Fe2 N5 2.126(6) . ?
Fe2 N5 2.126(6) 3_565 ?
Fe2 N6 2.134(7) 2_545 ?
Fe2 N6 2.134(7) 4_575 ?
Cu1 N7 2.120(8) . ?
Cu1 C6 1.877(7) . ?
Cu1 C13 1.898(8) . ?
Cu2 N8 2.113(7) . ?
Cu2 C7 1.872(8) . ?
Cu2 C14 1.892(8) . ?
Cl1 C4 1.728(13) . ?
Cl2 C11 1.729(11) . ?
Cl3 C18 1.739(12) . ?
Cl4 C23 1.706(12) . ?
N1 C1 1.322(12) . ?
N1 C5 1.327(11) . ?
N2 C6 1.154(9) . ?
N3 C7 1.170(10) . ?
N4 C8 1.322(11) . ?
N4 C12 1.338(10) . ?
N5 C13 1.140(9) . ?
N6 C14 1.148(10) . ?
N6 Fe2 2.134(7) 2 ?
N7 C19 1.339(12) . ?
N7 C15 1.326(12) . ?
N8 C24 1.324(11) . ?
N8 C20 1.323(12) . ?
C1 C2 1.375(18) . ?
C1 H1 0.9300 . ?
C2 C3 1.41(2) . ?
C2 H2 0.9300 . ?
C3 C4 1.343(19) . ?
C3 H3 0.9300 . ?
C4 C5 1.377(14) . ?
C5 H5 0.9300 . ?
C8 C9 1.355(15) . ?
C8 H8 0.9300 . ?
C9 C10 1.392(18) . ?
C9 H9 0.9300 . ?
C10 C11 1.365(18) . ?
C10 H10 0.9300 . ?
C11 C12 1.361(13) . ?
C12 H12 0.9300 . ?
C15 C16 1.390(17) . ?
C15 H15 0.9300 . ?
C16 C17 1.396(19) . ?
C16 H16 0.9300 . ?
C17 C18 1.324(18) . ?
C17 H17 0.9300 . ?
C18 C19 1.361(13) . ?
C19 H19 0.9300 . ?
C20 C21 1.369(16) . ?
C20 H20 0.9300 . ?
C21 C22 1.344(18) . ?
C21 H21 0.9300 . ?
C22 C23 1.382(19) . ?
C22 H22 0.9300 . ?
C23 C24 1.377(15) . ?
C24 H24 0.9300 . ?
